data_8105320
loop_
_publ_author_name
'Li, Jun-Xia'
'Du, Zhong-Xiang'

_publ_section_title
;
 The crystal structure of catena-poly[(\m2-4,4&#x2032;-dipyridine-\k2
 N,N&#x2032;)-bis(3,5,6-trichloropyridine-2-oxyacetato-\kO)-bis(ethanol-\kO)nickel(II)],
 C28H26Cl6N4NiO8
;
_journal_issue 4
_journal_name_full 'Zeitschrift f\"ur Kristallographie - New Crystal Structures'
_journal_page_first 887
_journal_page_last 890
_journal_paper_doi 10.1515/ncrs-2020-0083
_journal_volume 235
_journal_year 2020
_chemical_formula_moiety '0.5(C56 H52 Cl12 N8 Ni2 O16)'
_chemical_formula_sum 'C28 H26 Cl6 N4 Ni O8'
_chemical_formula_weight 817.94
_space_group_crystal_system monoclinic
_space_group_IT_number 15
_space_group_name_Hall '-I 2ya'
_space_group_name_H-M_alt 'I 1 2/a 1'
_atom_sites_solution_hydrogens mixed
_atom_sites_solution_primary dual
_cell_angle_alpha 90
_cell_angle_beta 99.609(6)
_cell_angle_gamma 90
_cell_formula_units_Z 4
_cell_length_a 15.7577(10)
_cell_length_b 12.6174(7)
_cell_length_c 16.7333(10)
_cell_measurement_reflns_used 1450
_cell_measurement_temperature 291(2)
_cell_measurement_theta_max 22.7420
_cell_measurement_theta_min 3.7700
_cell_volume 3280.3(3)
_computing_cell_refinement 'CrysAlisPro 1.171.40.53 (Rigaku OD, 2019)'
_computing_data_collection 'CrysAlisPro 1.171.40.53 (Rigaku OD, 2019)'
_computing_data_reduction 'CrysAlisPro 1.171.40.53 (Rigaku OD, 2019)'
_computing_molecular_graphics 'Olex2 (Dolomanov et al., 2009)'
_computing_publication_material 'Olex2 (Dolomanov et al., 2009)'
_computing_structure_refinement 'ShelXL (Sheldrick, 2015)'
_computing_structure_solution 'ShelXT (Sheldrick, 2015)'
_diffrn_ambient_temperature 291.2(3)
_diffrn_detector 'CCD plate'
_diffrn_detector_area_resol_mean 8.0584
_diffrn_detector_type EosS2
_diffrn_measured_fraction_theta_full 0.998
_diffrn_measured_fraction_theta_max 0.827
_diffrn_measurement_details
;
List of Runs (angles in degrees, time in seconds):

  # Type    Start    End  Width  t~exp~   \w     \q     \k     \f   Frames
--------------------------------------------------------------------------
  1  \w    -81.00 -38.00   1.00    2.00    --  -13.49-178.00-150.00   43
  2  \w    -11.00  25.00   1.00    2.00    --  -13.49 -99.00  90.00   36
  3  \w    -20.00  22.00   1.00    2.00    --  -13.49 -99.00 -30.00   42
  4  \w    -52.00  37.00   1.00    2.00    --   14.89 -77.00-150.00   89
;
_diffrn_measurement_device 'four-circle diffractometer'
_diffrn_measurement_device_type 'SuperNova, Single source at offset/far, EosS2'
_diffrn_measurement_method '\w scans'
_diffrn_orient_matrix_type 'CrysAlisPro convention (1999,Acta A55,543-557)'
_diffrn_orient_matrix_UB_11 -0.0190633000
_diffrn_orient_matrix_UB_12 0.0308472000
_diffrn_orient_matrix_UB_13 -0.0336787000
_diffrn_orient_matrix_UB_21 0.0242587000
_diffrn_orient_matrix_UB_22 -0.0280712000
_diffrn_orient_matrix_UB_23 -0.0252124000
_diffrn_orient_matrix_UB_31 -0.0336676000
_diffrn_orient_matrix_UB_32 -0.0376844000
_diffrn_orient_matrix_UB_33 -0.0088015000
_diffrn_radiation_monochromator mirror
_diffrn_radiation_probe x-ray
_diffrn_radiation_type MoK\a
_diffrn_radiation_wavelength 0.71073
_diffrn_reflns_av_R_equivalents 0.0507
_diffrn_reflns_av_unetI/netI 0.0926
_diffrn_reflns_Laue_measured_fraction_full 0.998
_diffrn_reflns_Laue_measured_fraction_max 0.827
_diffrn_reflns_limit_h_max 18
_diffrn_reflns_limit_h_min -19
_diffrn_reflns_limit_k_max 16
_diffrn_reflns_limit_k_min -15
_diffrn_reflns_limit_l_max 22
_diffrn_reflns_limit_l_min -13
_diffrn_reflns_number 7139
_diffrn_reflns_point_group_measured_fraction_full 0.998
_diffrn_reflns_point_group_measured_fraction_max 0.827
_diffrn_reflns_theta_full 25.242
_diffrn_reflns_theta_max 28.437
_diffrn_reflns_theta_min 3.288
_diffrn_source 'micro-focus sealed X-ray tube'
_diffrn_source_type 'SuperNova (Mo) X-ray Source'
_exptl_absorpt_coefficient_mu 1.136
_exptl_absorpt_correction_T_max 1.00000
_exptl_absorpt_correction_T_min 0.97825
_exptl_absorpt_correction_type multi-scan
_exptl_absorpt_process_details
;
CrysAlisPro 1.171.40.53 (Rigaku Oxford Diffraction, 2019)
Empirical absorption correction using spherical harmonics,
 implemented in SCALE3 ABSPACK scaling algorithm.
;
_exptl_crystal_colour 'clear light green'
_exptl_crystal_colour_lustre clear
_exptl_crystal_colour_modifier light
_exptl_crystal_colour_primary green
_exptl_crystal_density_diffrn 1.656
_exptl_crystal_description block
_exptl_crystal_F_000 1664
_exptl_crystal_size_max 0.29
_exptl_crystal_size_mid 0.25
_exptl_crystal_size_min 0.22
_refine_diff_density_max 0.659
_refine_diff_density_min -0.596
_refine_diff_density_rms 0.095
_refine_ls_extinction_coef .
_refine_ls_extinction_method none
_refine_ls_goodness_of_fit_ref 1.030
_refine_ls_hydrogen_treatment mixed
_refine_ls_matrix_type full
_refine_ls_number_parameters 217
_refine_ls_number_reflns 3421
_refine_ls_number_restraints 3
_refine_ls_restrained_S_all 1.032
_refine_ls_R_factor_all 0.1129
_refine_ls_R_factor_gt 0.0674
_refine_ls_shift/su_max 0.000
_refine_ls_shift/su_mean 0.000
_refine_ls_structure_factor_coef Fsqd
_refine_ls_weighting_details 'w=1/[\s^2^(Fo^2^)+(0.0505P)^2^+8.2614P] where P=(Fo^2^+2Fc^2^)/3'
_refine_ls_weighting_scheme calc
_refine_ls_wR_factor_gt 0.1312
_refine_ls_wR_factor_ref 0.1665
_reflns_Friedel_coverage 0.000
_reflns_Friedel_fraction_full .
_reflns_Friedel_fraction_max .
_reflns_number_gt 2154
_reflns_number_total 3421
_reflns_threshold_expression 'I > 2\s(I)'
_cod_data_source_file suppl_ncrs-2020-0083_suppl.cif
_cod_data_source_block ljx191111-3
_cod_database_code 8105320
_shelx_space_group_comment
;
The symmetry employed for this shelxl refinement is uniquely defined
by the following loop, which should always be used as a source of
symmetry information in preference to the above space-group names.
They are only intended as comments.
;
_shelx_estimated_absorpt_t_max 0.788
_shelx_estimated_absorpt_t_min 0.734
_reflns_odcompleteness_completeness 99.71
_reflns_odcompleteness_iscentric 1
_reflns_odcompleteness_theta 25.30
_olex2_refinement_description
;
1. Fixed Uiso
 At 1.2 times of:
  All C(H) groups, All C(H,H) groups
 At 1.5 times of:
  All C(H,H,H) groups, All O(H) groups
2. Restrained distances
 O4-H4
 0.85 with sigma of 0.01
 C13-H4
 1.867415 with sigma of 0.02
 Ni1-H4
 2.669545 with sigma of 0.02
3.a Secondary CH2 refined with riding coordinates:
 C2(H2A,H2B), C13(H13A,H13B)
3.b Aromatic/amide H refined with riding coordinates:
 C9(H9), C8(H8), C12(H12), C11(H11), C5(H5)
3.c Idealised Me refined as rotating group:
 C14(H14A,H14B,H14C)
;

loop_
_space_group_symop_operation_xyz
'x, y, z'
'-x+1/2, y, -z'
'x+1/2, y+1/2, z+1/2'
'-x+1, y+1/2, -z+1/2'
'-x, -y, -z'
'x-1/2, -y, z'
'-x+1/2, -y+1/2, -z+1/2'
'x, -y+1/2, z+1/2'

loop_
_atom_site_label
_atom_site_type_symbol
_atom_site_fract_x
_atom_site_fract_y
_atom_site_fract_z
_atom_site_U_iso_or_equiv
_atom_site_adp_type
_atom_site_occupancy
_atom_site_site_symmetry_order
_atom_site_calc_flag
_atom_site_refinement_flags_posn
_atom_site_refinement_flags_adp
_atom_site_refinement_flags_occupancy
_atom_site_disorder_assembly
_atom_site_disorder_group
C1 C 0.7488(3) 0.4078(4) 0.3258(3) 0.0379(12) Uani 1 1 d . . . . .
C2 C 0.7127(4) 0.3887(4) 0.2373(3) 0.0414(13) Uani 1 1 d . . . . .
H2A H 0.7416 0.3282 0.2182 0.050 Uiso 1 1 calc R . . . .
H2B H 0.6520 0.3717 0.2321 0.050 Uiso 1 1 calc R . . . .
C3 C 0.6715(3) 0.5633(4) 0.1934(3) 0.0408(13) Uani 1 1 d . . . . .
C4 C 0.6951(4) 0.6599(4) 0.1645(4) 0.0517(15) Uani 1 1 d . . . . .
C5 C 0.6454(4) 0.7480(5) 0.1724(4) 0.0599(17) Uani 1 1 d . . . . .
H5 H 0.6608 0.8144 0.1554 0.072 Uiso 1 1 calc R . . . .
C6 C 0.5715(4) 0.7347(4) 0.2068(4) 0.0543(16) Uani 1 1 d . . . . .
C7 C 0.5525(3) 0.6362(5) 0.2317(3) 0.0466(14) Uani 1 1 d . . . . .
C8 C 0.5976(3) 0.2057(4) 0.5490(3) 0.0442(13) Uani 1 1 d . . . . .
H8 H 0.5999 0.2613 0.5858 0.053 Uiso 1 1 calc R . . . .
C9 C 0.5386(3) 0.1276(4) 0.5532(3) 0.0435(13) Uani 1 1 d . . . . .
H9 H 0.5032 0.1307 0.5924 0.052 Uiso 1 1 calc R . . . .
C10 C 0.5312(3) 0.0435(4) 0.4989(3) 0.0325(11) Uani 1 1 d . . . . .
C11 C 0.5867(4) 0.0459(4) 0.4435(3) 0.0547(16) Uani 1 1 d . . . . .
H11 H 0.5848 -0.0081 0.4055 0.066 Uiso 1 1 calc R . . . .
C12 C 0.6452(4) 0.1277(5) 0.4439(4) 0.0557(16) Uani 1 1 d . . . . .
H12 H 0.6816 0.1266 0.4056 0.067 Uiso 1 1 calc R . . . .
C13 C 0.8826(5) 0.5237(6) 0.5548(4) 0.097(3) Uani 1 1 d D . . . .
H13A H 0.9334 0.4930 0.5872 0.117 Uiso 1 1 calc R . . . .
H13B H 0.8415 0.5370 0.5908 0.117 Uiso 1 1 calc R . . . .
C14 C 0.9061(6) 0.6224(6) 0.5252(5) 0.120(3) Uani 1 1 d . . . . .
H14A H 0.8573 0.6531 0.4910 0.181 Uiso 1 1 calc GR . . . .
H14B H 0.9518 0.6121 0.4945 0.181 Uiso 1 1 calc GR . . . .
H14C H 0.9253 0.6690 0.5699 0.181 Uiso 1 1 calc GR . . . .
Cl1 Cl 0.78527(12) 0.67082(15) 0.11876(13) 0.0864(7) Uani 1 1 d . . . . .
Cl2 Cl 0.50957(14) 0.84462(14) 0.21820(14) 0.0975(7) Uani 1 1 d . . . . .
Cl3 Cl 0.46002(10) 0.61493(14) 0.27188(10) 0.0668(5) Uani 1 1 d . . . . .
N1 N 0.6018(3) 0.5516(3) 0.2259(2) 0.0412(11) Uani 1 1 d . . . . .
N2 N 0.6521(2) 0.2079(3) 0.4962(2) 0.0343(9) Uani 1 1 d . . . . .
Ni1 Ni 0.7500 0.32936(6) 0.5000 0.0262(2) Uani 1 2 d DS T P . .
O1 O 0.7342(2) 0.3337(2) 0.3724(2) 0.0397(8) Uani 1 1 d . . . . .
O2 O 0.7901(3) 0.4905(3) 0.3453(2) 0.0568(11) Uani 1 1 d . . . . .
O3 O 0.7229(2) 0.4792(3) 0.1871(2) 0.0499(10) Uani 1 1 d . . . . .
O4 O 0.8467(3) 0.4474(3) 0.4975(2) 0.0553(11) Uani 1 1 d D . . . .
H4 H 0.846(3) 0.477(3) 0.4507(8) 0.083 Uiso 1 1 d DR . . . .

loop_
_atom_site_aniso_label
_atom_site_aniso_U_11
_atom_site_aniso_U_22
_atom_site_aniso_U_33
_atom_site_aniso_U_23
_atom_site_aniso_U_13
_atom_site_aniso_U_12
Ni1 0.0306(5) 0.0205(4) 0.0288(5) 0.000 0.0085(3) 0.000
Cl3 0.0523(10) 0.0774(11) 0.0753(11) 0.0100(9) 0.0243(8) 0.0128(8)
Cl1 0.0808(13) 0.0874(13) 0.1045(15) 0.0338(12) 0.0542(11) 0.0119(11)
Cl2 0.1079(16) 0.0612(11) 0.1324(19) 0.0211(12) 0.0464(14) 0.0439(11)
O1 0.051(2) 0.0318(18) 0.037(2) 0.0053(16) 0.0102(16) -0.0004(17)
O3 0.066(3) 0.045(2) 0.043(2) 0.0120(18) 0.0227(19) 0.020(2)
O4 0.078(3) 0.045(2) 0.042(2) 0.002(2) 0.008(2) -0.020(2)
N2 0.037(2) 0.030(2) 0.037(2) -0.0023(19) 0.0083(18) -0.0015(19)
O2 0.075(3) 0.047(2) 0.048(2) 0.003(2) 0.009(2) -0.019(2)
N1 0.042(3) 0.042(2) 0.041(2) 0.003(2) 0.012(2) 0.002(2)
C10 0.029(3) 0.033(2) 0.037(3) 0.003(2) 0.008(2) -0.001(2)
C1 0.037(3) 0.035(3) 0.044(3) 0.002(3) 0.015(2) 0.005(2)
C7 0.043(3) 0.051(3) 0.047(3) 0.003(3) 0.012(3) 0.009(3)
C9 0.047(3) 0.040(3) 0.050(3) -0.011(3) 0.028(3) -0.009(3)
C3 0.048(3) 0.038(3) 0.037(3) 0.002(2) 0.008(2) 0.010(3)
C8 0.047(3) 0.045(3) 0.047(3) -0.018(3) 0.024(3) -0.009(3)
C2 0.062(4) 0.031(3) 0.035(3) 0.002(2) 0.017(3) 0.010(2)
C4 0.053(4) 0.048(3) 0.059(4) 0.011(3) 0.023(3) 0.005(3)
C6 0.063(4) 0.041(3) 0.063(4) 0.011(3) 0.021(3) 0.017(3)
C12 0.062(4) 0.055(3) 0.059(4) -0.018(3) 0.034(3) -0.021(3)
C11 0.069(4) 0.045(3) 0.058(4) -0.021(3) 0.033(3) -0.020(3)
C5 0.077(5) 0.043(3) 0.062(4) 0.019(3) 0.017(3) 0.011(3)
C13 0.131(7) 0.087(6) 0.071(5) -0.011(5) 0.010(5) -0.071(5)
C14 0.176(10) 0.071(5) 0.105(7) -0.010(5) -0.004(6) -0.047(6)

loop_
_atom_type_symbol
_atom_type_description
_atom_type_scat_dispersion_real
_atom_type_scat_dispersion_imag
_atom_type_scat_source
C C 0.0033 0.0016 'International Tables Vol C Tables 4.2.6.8 and 6.1.1.4'
H H 0.0000 0.0000 'International Tables Vol C Tables 4.2.6.8 and 6.1.1.4'
Cl Cl 0.1484 0.1585 'International Tables Vol C Tables 4.2.6.8 and 6.1.1.4'
N N 0.0061 0.0033 'International Tables Vol C Tables 4.2.6.8 and 6.1.1.4'
Ni Ni 0.3393 1.1124 'International Tables Vol C Tables 4.2.6.8 and 6.1.1.4'
O O 0.0106 0.0060 'International Tables Vol C Tables 4.2.6.8 and 6.1.1.4'

loop_
_geom_angle_atom_site_label_1
_geom_angle_atom_site_label_2
_geom_angle_atom_site_label_3
_geom_angle
_geom_angle_site_symmetry_1
_geom_angle_site_symmetry_3
O1 Ni1 O1 177.05(17) 2_656 .
O1 Ni1 O4 92.19(13) 2_656 .
O1 Ni1 O4 85.76(13) . .
O1 Ni1 O4 85.75(13) 2_656 2_656
O1 Ni1 O4 92.19(13) . 2_656
O1 Ni1 N2 90.62(14) . 2_656
O1 Ni1 N2 90.62(14) 2_656 .
O1 Ni1 N2 91.46(14) . .
O1 Ni1 N2 91.46(14) 2_656 2_656
O4 Ni1 O4 91.6(2) . 2_656
O4 Ni1 N2 89.28(15) . 2_656
O4 Ni1 N2 89.28(15) 2_656 .
O4 Ni1 N2 177.13(14) . .
O4 Ni1 N2 177.13(14) 2_656 2_656
N2 Ni1 N2 90.0(2) 2_656 .
C1 O1 Ni1 129.8(3) . .
C3 O3 C2 116.8(4) . .
Ni1 O4 H4 114.8(16) . .
C13 O4 Ni1 132.0(4) . .
C13 O4 H4 105.1(16) . .
C8 N2 Ni1 122.0(3) . .
C12 N2 Ni1 122.5(3) . .
C12 N2 C8 115.4(4) . .
C3 N1 C7 118.6(5) . .
C9 C10 C10 122.3(5) . 5_656
C11 C10 C10 122.2(6) . 5_656
C11 C10 C9 115.5(4) . .
O1 C1 C2 114.0(4) . .
O2 C1 O1 126.9(5) . .
O2 C1 C2 119.0(5) . .
N1 C7 Cl3 116.4(4) . .
N1 C7 C6 123.3(5) . .
C6 C7 Cl3 120.3(4) . .
C10 C9 H9 119.9 . .
C8 C9 C10 120.1(4) . .
C8 C9 H9 119.9 . .
O3 C3 C4 117.7(5) . .
N1 C3 O3 119.9(5) . .
N1 C3 C4 122.4(5) . .
N2 C8 C9 124.7(5) . .
N2 C8 H8 117.6 . .
C9 C8 H8 117.6 . .
O3 C2 C1 112.5(4) . .
O3 C2 H2A 109.1 . .
O3 C2 H2B 109.1 . .
C1 C2 H2A 109.1 . .
C1 C2 H2B 109.1 . .
H2A C2 H2B 107.8 . .
C3 C4 Cl1 120.9(4) . .
C5 C4 Cl1 120.0(4) . .
C5 C4 C3 119.0(5) . .
C7 C6 Cl2 122.9(5) . .
C7 C6 C5 118.6(5) . .
C5 C6 Cl2 118.5(5) . .
N2 C12 H12 118.2 . .
N2 C12 C11 123.5(5) . .
C11 C12 H12 118.2 . .
C10 C11 C12 120.7(5) . .
C10 C11 H11 119.6 . .
C12 C11 H11 119.6 . .
C4 C5 C6 118.1(5) . .
C4 C5 H5 121.0 . .
C6 C5 H5 121.0 . .
O4 C13 H13A 107.9 . .
O4 C13 H13B 107.9 . .
O4 C13 C14 117.5(6) . .
H13A C13 H13B 107.2 . .
C14 C13 H13A 107.9 . .
C14 C13 H13B 107.9 . .
C13 C14 H14A 109.5 . .
C13 C14 H14B 109.5 . .
C13 C14 H14C 109.5 . .
H14A C14 H14B 109.5 . .
H14A C14 H14C 109.5 . .
H14B C14 H14C 109.5 . .

loop_
_geom_bond_atom_site_label_1
_geom_bond_atom_site_label_2
_geom_bond_distance
_geom_bond_site_symmetry_2
Ni1 O1 2.109(3) 2_656
Ni1 O1 2.109(3) .
Ni1 O4 2.136(4) .
Ni1 O4 2.136(4) 2_656
Ni1 N2 2.168(4) 2_656
Ni1 N2 2.168(4) .
Cl3 C7 1.725(5) .
Cl1 C4 1.727(6) .
Cl2 C6 1.724(5) .
O1 C1 1.263(6) .
O3 C3 1.350(6) .
O3 C2 1.442(6) .
O4 H4 0.867(10) .
O4 C13 1.409(7) .
N2 C8 1.332(6) .
N2 C12 1.330(6) .
O2 C1 1.244(6) .
N1 C7 1.333(6) .
N1 C3 1.312(6) .
C10 C10 1.478(9) 5_656
C10 C9 1.389(7) .
C10 C11 1.376(7) .
C1 C2 1.514(7) .
C7 C6 1.361(8) .
C9 H9 0.9300 .
C9 C8 1.364(7) .
C3 C4 1.385(7) .
C8 H8 0.9300 .
C2 H2A 0.9700 .
C2 H2B 0.9700 .
C4 C5 1.379(7) .
C6 C5 1.393(8) .
C12 H12 0.9300 .
C12 C11 1.384(7) .
C11 H11 0.9300 .
C5 H5 0.9300 .
C13 H13A 0.9700 .
C13 H13B 0.9700 .
C13 C14 1.413(9) .
C14 H14A 0.9600 .
C14 H14B 0.9600 .
C14 H14C 0.9600 .

loop_
_geom_hbond_atom_site_label_D
_geom_hbond_atom_site_label_H
_geom_hbond_atom_site_label_A
_geom_hbond_distance_DH
_geom_hbond_distance_HA
_geom_hbond_distance_DA
_geom_hbond_angle_DHA
_geom_hbond_site_symmetry_A
O4 H4 O2 0.867(10) 1.843(18) 2.611(5) 147(2) .
